data_1570950
loop_
_publ_author_name
'Kar, Ketaki'
'Kar, Sourav'
'Ghosh, Sundargopal'

_publ_section_title
;
 Rule breaker boron clusters: a new class of hypoelectronic osmaborane
 clusters [(Cp*Os)<sub>2</sub>B<sub><i>n</i></sub>H<sub><i>n</i></sub>]
 (<i>n</i> = 6-10).
;
_journal_issue 11
_journal_name_full 'Chemical science'
_journal_page_first 4179
_journal_page_last 4186
_journal_paper_doi 10.1039/d3sc06464f
_journal_volume 15
_journal_year 2024
_chemical_formula_sum 'C20 H37 B7 Os2'
_chemical_formula_weight 733.56
_space_group_crystal_system tetragonal
_space_group_IT_number 114
_space_group_name_Hall 'P -4 2n'
_space_group_name_H-M_alt 'P -4 21 c'
_atom_sites_solution_hydrogens geom
_audit_creation_method SHELXL-2014/7
_audit_update_record
;
2023-09-08 deposited with the CCDC.	2024-02-07 downloaded from the CCDC.
;
_cell_angle_alpha 90
_cell_angle_beta 90
_cell_angle_gamma 90
_cell_formula_units_Z 8
_cell_length_a 23.6454(8)
_cell_length_b 23.6454(8)
_cell_length_c 8.8984(3)
_cell_measurement_reflns_used 9242
_cell_measurement_temperature 296(2)
_cell_measurement_theta_max 24.80
_cell_measurement_theta_min 2.44
_cell_volume 4975.1(3)
_computing_cell_refinement 'Bruker SAINT'
_computing_data_collection 'Bruker APEX2'
_computing_data_reduction 'Bruker SAINT'
_computing_molecular_graphics 'Bruker SHELXTL'
_computing_publication_material 'Bruker SHELXTL'
_computing_structure_refinement 'SHELXL-2014/7 (Sheldrick, 2014)'
_computing_structure_solution 'SHELXS-97 (Sheldrick 2008)'
_diffrn_ambient_temperature 296(2)
_diffrn_measured_fraction_theta_full 0.999
_diffrn_measured_fraction_theta_max 0.999
_diffrn_measurement_device_type 'Bruker APEX-II CCD'
_diffrn_measurement_method '\f and \w scans'
_diffrn_radiation_type MoK\a
_diffrn_radiation_wavelength 0.71073
_diffrn_reflns_av_R_equivalents 0.0702
_diffrn_reflns_av_unetI/netI 0.0267
_diffrn_reflns_Laue_measured_fraction_full 0.999
_diffrn_reflns_Laue_measured_fraction_max 0.999
_diffrn_reflns_limit_h_max 28
_diffrn_reflns_limit_h_min -28
_diffrn_reflns_limit_k_max 28
_diffrn_reflns_limit_k_min -28
_diffrn_reflns_limit_l_max 10
_diffrn_reflns_limit_l_min -10
_diffrn_reflns_number 72125
_diffrn_reflns_point_group_measured_fraction_full 1.000
_diffrn_reflns_point_group_measured_fraction_max 1.000
_diffrn_reflns_theta_full 24.987
_diffrn_reflns_theta_max 24.987
_diffrn_reflns_theta_min 1.722
_exptl_absorpt_coefficient_mu 10.211
_exptl_absorpt_correction_T_max 0.374
_exptl_absorpt_correction_T_min 0.261
_exptl_absorpt_correction_type multi-scan
_exptl_absorpt_process_details 'SADABS V2014/5(Bruker AXS.Inc)'
_exptl_crystal_colour orange
_exptl_crystal_density_diffrn 1.959
_exptl_crystal_description Block
_exptl_crystal_F_000 2752
_exptl_crystal_size_max 0.180
_exptl_crystal_size_mid 0.150
_exptl_crystal_size_min 0.120
_refine_diff_density_max 0.493
_refine_diff_density_min -0.514
_refine_diff_density_rms 0.096
_refine_ls_abs_structure_details
; 
 Flack x determined using 1632 quotients [(I+)-(I-)]/[(I+)+(I-)] 
 (Parsons, Flack and Wagner, Acta Cryst. B69 (2013) 249-259). 
;
_refine_ls_abs_structure_Flack -0.023(7)
_refine_ls_extinction_method none
_refine_ls_goodness_of_fit_ref 1.071
_refine_ls_hydrogen_treatment constr
_refine_ls_matrix_type full
_refine_ls_number_parameters 272
_refine_ls_number_reflns 4381
_refine_ls_number_restraints 0
_refine_ls_restrained_S_all 1.071
_refine_ls_R_factor_all 0.0289
_refine_ls_R_factor_gt 0.0218
_refine_ls_shift/su_max 0.002
_refine_ls_shift/su_mean 0.000
_refine_ls_structure_factor_coef Fsqd
_refine_ls_weighting_details 'w=1/[\s^2^(Fo^2^)+(0.0096P)^2^+9.3119P] where P=(Fo^2^+2Fc^2^)/3'
_refine_ls_weighting_scheme calc
_refine_ls_wR_factor_gt 0.0376
_refine_ls_wR_factor_ref 0.0407
_reflns_Friedel_coverage 0.782
_reflns_Friedel_fraction_full 1.000
_reflns_Friedel_fraction_max 1.000
_reflns_number_gt 3960
_reflns_number_total 4381
_reflns_threshold_expression 'I > 2\s(I)'
_cod_data_source_file d3sc06464f2.cif
_cod_data_source_block os
_cod_depositor_comments 'Adding full bibliography for 1570947--1570951.cif.'
_cod_original_cell_volume 4975.1(4)
_cod_database_code 1570950
_shelx_shelxl_version_number 2014/7
_shelx_space_group_comment
; 
The symmetry employed for this shelxl refinement is uniquely defined 
by the following loop, which should always be used as a source of 
symmetry information in preference to the above space-group names. 
They are only intended as comments. 
;
_shelx_estimated_absorpt_t_min 0.261
_shelx_estimated_absorpt_t_max 0.374

loop_
_space_group_symop_operation_xyz
'x, y, z'
'-x, -y, z'
'y, -x, -z'
'-y, x, -z'
'-x+1/2, y+1/2, -z+1/2'
'x+1/2, -y+1/2, -z+1/2'
'-y+1/2, -x+1/2, z+1/2'
'y+1/2, x+1/2, z+1/2'

loop_
_atom_site_label
_atom_site_type_symbol
_atom_site_fract_x
_atom_site_fract_y
_atom_site_fract_z
_atom_site_U_iso_or_equiv
_atom_site_adp_type
_atom_site_occupancy
_atom_site_site_symmetry_order
_atom_site_calc_flag
_atom_site_refinement_flags_posn
_atom_site_refinement_flags_adp
_atom_site_refinement_flags_occupancy
_atom_site_disorder_assembly
_atom_site_disorder_group
B1 B 0.7098(5) 0.4821(5) 0.1234(16) 0.057(3) Uani 1 1 d . . . . .
H1 H 0.6904 0.4671 0.0183 0.069 Uiso 1 1 calc R U . . .
B2 B 0.6842(7) 0.4898(6) 0.3030(19) 0.087(5) Uani 1 1 d . . . . .
H2 H 0.6423 0.4774 0.3456 0.104 Uiso 1 1 calc R U . . .
B3 B 0.7355(6) 0.5208(8) 0.4112(13) 0.090(7) Uani 1 1 d . . . . .
H3 H 0.7244 0.5326 0.5271 0.108 Uiso 1 1 calc R U . . .
B4 B 0.7901(6) 0.5567(7) 0.3168(16) 0.072(4) Uani 1 1 d . . . . .
H4 H 0.8161 0.5857 0.3846 0.086 Uiso 1 1 calc R U . . .
B5 B 0.7881(5) 0.5813(5) 0.1278(17) 0.055(3) Uani 1 1 d . . . . .
H5 H 0.8065 0.6123 0.0739 0.066 Uiso 1 1 calc R U . . .
B6 B 0.7979(7) 0.4885(8) 0.3594(14) 0.094(6) Uani 1 1 d . . . . .
H6 H 0.8321 0.4697 0.4269 0.112 Uiso 1 1 calc R U . . .
B7 B 0.7419(7) 0.4503(6) 0.292(2) 0.089(5) Uani 1 1 d . . . . .
H7 H 0.7412 0.4046 0.3151 0.107 Uiso 1 1 calc R U . . .
C1 C 0.8792(3) 0.5034(4) -0.0017(8) 0.0319(19) Uani 1 1 d . . . . .
C2 C 0.8773(4) 0.4504(4) 0.0715(9) 0.036(2) Uani 1 1 d . . . . .
C3 C 0.8316(4) 0.4188(4) 0.0099(9) 0.035(2) Uani 1 1 d . . . . .
C4 C 0.8051(3) 0.4524(4) -0.1033(10) 0.037(2) Uani 1 1 d . . . . .
C5 C 0.8344(3) 0.5048(4) -0.1105(9) 0.0319(18) Uani 1 1 d . . . . .
C6 C 0.8244(4) 0.5499(4) -0.2239(12) 0.052(3) Uani 1 1 d . . . . .
H6A H 0.8397 0.5382 -0.3190 0.079 Uiso 1 1 calc R U . . .
H6B H 0.8427 0.5841 -0.1922 0.079 Uiso 1 1 calc R U . . .
H6C H 0.7846 0.5564 -0.2339 0.079 Uiso 1 1 calc R U . . .
C7 C 0.9241(4) 0.5473(4) 0.0146(12) 0.055(3) Uani 1 1 d . . . . .
H7A H 0.9388 0.5464 0.1152 0.083 Uiso 1 1 calc R U . . .
H7B H 0.9083 0.5839 -0.0053 0.083 Uiso 1 1 calc R U . . .
H7C H 0.9541 0.5398 -0.0554 0.083 Uiso 1 1 calc R U . . .
C8 C 0.9199(4) 0.4286(4) 0.1841(12) 0.059(3) Uani 1 1 d . . . . .
H8A H 0.9469 0.4050 0.1338 0.088 Uiso 1 1 calc R U . . .
H8B H 0.9008 0.4070 0.2600 0.088 Uiso 1 1 calc R U . . .
H8C H 0.9391 0.4600 0.2300 0.088 Uiso 1 1 calc R U . . .
C9 C 0.8174(5) 0.3583(4) 0.0475(14) 0.063(3) Uani 1 1 d . . . . .
H9A H 0.8363 0.3335 -0.0218 0.095 Uiso 1 1 calc R U . . .
H9B H 0.7773 0.3527 0.0402 0.095 Uiso 1 1 calc R U . . .
H9C H 0.8296 0.3500 0.1480 0.095 Uiso 1 1 calc R U . . .
C10 C 0.7598(4) 0.4333(5) -0.2076(12) 0.056(3) Uani 1 1 d . . . . .
H10A H 0.7373 0.4652 -0.2376 0.084 Uiso 1 1 calc R U . . .
H10B H 0.7362 0.4061 -0.1577 0.084 Uiso 1 1 calc R U . . .
H10C H 0.7766 0.4163 -0.2947 0.084 Uiso 1 1 calc R U . . .
C11 C 0.6325(5) 0.5990(4) 0.0728(12) 0.050(3) Uani 1 1 d . . . . .
C12 C 0.6197(4) 0.6012(5) 0.2256(16) 0.064(3) Uani 1 1 d . . . . .
C13 C 0.6567(5) 0.6400(5) 0.2958(15) 0.068(3) Uani 1 1 d . . . . .
C14 C 0.6930(5) 0.6624(4) 0.1838(15) 0.061(3) Uani 1 1 d . . . . .
C15 C 0.6774(4) 0.6365(4) 0.0454(12) 0.048(3) Uani 1 1 d . . . . .
C16 C 0.6993(6) 0.6516(5) -0.1085(14) 0.091(4) Uani 1 1 d . . . . .
H16A H 0.7009 0.6181 -0.1696 0.137 Uiso 1 1 calc R U . . .
H16B H 0.7365 0.6675 -0.0996 0.137 Uiso 1 1 calc R U . . .
H16C H 0.6745 0.6787 -0.1543 0.137 Uiso 1 1 calc R U . . .
C17 C 0.6023(5) 0.5665(5) -0.0475(15) 0.095(5) Uani 1 1 d . . . . .
H17A H 0.5851 0.5335 -0.0043 0.142 Uiso 1 1 calc R U . . .
H17B H 0.6288 0.5552 -0.1235 0.142 Uiso 1 1 calc R U . . .
H17C H 0.5736 0.5899 -0.0916 0.142 Uiso 1 1 calc R U . . .
C18 C 0.5703(5) 0.5726(7) 0.304(2) 0.134(7) Uani 1 1 d . . . . .
H18A H 0.5372 0.5958 0.2942 0.200 Uiso 1 1 calc R U . . .
H18B H 0.5790 0.5674 0.4080 0.200 Uiso 1 1 calc R U . . .
H18C H 0.5634 0.5365 0.2577 0.200 Uiso 1 1 calc R U . . .
C19 C 0.6541(8) 0.6586(7) 0.4571(15) 0.151(8) Uani 1 1 d . . . . .
H19A H 0.6891 0.6764 0.4842 0.227 Uiso 1 1 calc R U . . .
H19B H 0.6479 0.6263 0.5203 0.227 Uiso 1 1 calc R U . . .
H19C H 0.6236 0.6850 0.4697 0.227 Uiso 1 1 calc R U . . .
C20 C 0.7353(5) 0.7088(5) 0.204(2) 0.114(6) Uani 1 1 d . . . . .
H20A H 0.7165 0.7447 0.1979 0.171 Uiso 1 1 calc R U . . .
H20B H 0.7634 0.7063 0.1265 0.171 Uiso 1 1 calc R U . . .
H20C H 0.7530 0.7051 0.3005 0.171 Uiso 1 1 calc R U . . .
Os1 Os 0.79671(2) 0.49586(2) 0.12524(3) 0.02936(8) Uani 1 1 d . . . . .
Os2 Os 0.70833(2) 0.56851(2) 0.20859(4) 0.03471(9) Uani 1 1 d . . . . .

loop_
_atom_site_aniso_label
_atom_site_aniso_U_11
_atom_site_aniso_U_22
_atom_site_aniso_U_33
_atom_site_aniso_U_23
_atom_site_aniso_U_13
_atom_site_aniso_U_12
B1 0.037(6) 0.060(8) 0.075(8) -0.019(7) -0.005(7) 0.001(6)
B2 0.097(12) 0.080(11) 0.084(10) 0.023(11) 0.037(10) -0.003(9)
B3 0.072(10) 0.175(19) 0.022(7) 0.020(8) 0.014(6) 0.063(11)
B4 0.052(8) 0.107(12) 0.057(9) -0.027(8) -0.029(7) 0.005(8)
B5 0.039(7) 0.039(7) 0.088(9) -0.006(7) 0.015(7) 0.000(6)
B6 0.100(12) 0.148(17) 0.033(7) 0.025(9) 0.003(8) 0.042(14)
B7 0.101(12) 0.063(9) 0.103(12) 0.026(10) 0.055(12) 0.002(9)
C1 0.021(4) 0.042(5) 0.032(4) 0.001(4) 0.003(3) 0.003(5)
C2 0.028(5) 0.048(6) 0.032(5) 0.003(4) 0.005(4) 0.013(4)
C3 0.040(5) 0.029(5) 0.035(5) 0.002(4) 0.012(4) 0.001(4)
C4 0.026(5) 0.049(6) 0.035(5) -0.005(4) 0.010(4) -0.002(4)
C5 0.029(4) 0.041(5) 0.026(4) 0.005(5) 0.009(4) 0.001(4)
C6 0.054(6) 0.064(7) 0.039(6) 0.008(5) 0.005(5) 0.010(5)
C7 0.031(6) 0.065(7) 0.070(8) 0.004(6) 0.003(5) -0.005(5)
C8 0.042(6) 0.074(7) 0.061(8) 0.009(6) 0.003(5) 0.022(5)
C9 0.073(8) 0.030(6) 0.087(9) 0.008(6) 0.012(7) -0.001(5)
C10 0.046(6) 0.078(7) 0.045(6) -0.014(6) -0.008(5) -0.004(5)
C11 0.048(6) 0.041(6) 0.061(8) -0.005(5) -0.014(5) 0.017(5)
C12 0.035(6) 0.076(8) 0.082(10) 0.016(7) 0.015(6) 0.033(6)
C13 0.088(9) 0.070(8) 0.045(7) -0.016(7) -0.011(7) 0.039(7)
C14 0.067(8) 0.030(5) 0.088(10) -0.014(6) -0.024(7) 0.020(5)
C15 0.058(7) 0.046(6) 0.041(6) 0.006(5) 0.001(5) 0.024(6)
C16 0.132(12) 0.072(8) 0.070(8) 0.031(7) 0.015(9) 0.041(9)
C17 0.103(10) 0.058(8) 0.123(12) -0.022(8) -0.073(9) 0.026(8)
C18 0.052(8) 0.171(15) 0.178(17) 0.073(14) 0.048(10) 0.038(9)
C19 0.208(19) 0.203(18) 0.043(8) -0.050(10) -0.024(10) 0.148(15)
C20 0.088(9) 0.045(7) 0.208(17) -0.013(11) -0.062(11) -0.005(7)
Os1 0.02634(17) 0.0389(2) 0.02283(15) 0.00404(17) 0.00091(15) 0.00751(17)
Os2 0.03286(19) 0.0449(2) 0.02637(16) 0.00040(18) 0.00084(18) 0.01199(16)

loop_
_atom_type_symbol
_atom_type_description
_atom_type_scat_dispersion_real
_atom_type_scat_dispersion_imag
_atom_type_scat_source
C C 0.0033 0.0016 'International Tables Vol C Tables 4.2.6.8 and 6.1.1.4'
H H 0.0000 0.0000 'International Tables Vol C Tables 4.2.6.8 and 6.1.1.4'
B B 0.0013 0.0007 'International Tables Vol C Tables 4.2.6.8 and 6.1.1.4'
Os Os -1.2165 7.6030 'International Tables Vol C Tables 4.2.6.8 and 6.1.1.4'

loop_
_geom_angle_atom_site_label_1
_geom_angle_atom_site_label_2
_geom_angle_atom_site_label_3
_geom_angle
_geom_angle_site_symmetry_1
_geom_angle_site_symmetry_3
_geom_angle_publ_flag
B2 B1 B7 55.3(8) . . ?
B2 B1 Os1 108.9(9) . . ?
B7 B1 Os1 69.5(6) . . ?
B2 B1 Os2 64.6(7) . . ?
B7 B1 Os2 96.0(8) . . ?
Os1 B1 Os2 82.3(4) . . ?
B2 B1 H1 132.6 . . ?
B7 B1 H1 137.2 . . ?
Os1 B1 H1 118.0 . . ?
Os2 B1 H1 126.1 . . ?
B7 B2 B3 72.0(11) . . ?
B7 B2 B1 66.1(10) . . ?
B3 B2 B1 108.6(10) . . ?
B7 B2 Os2 104.4(9) . . ?
B3 B2 Os2 69.9(7) . . ?
B1 B2 Os2 68.3(7) . . ?
B7 B2 H2 127.8 . . ?
B3 B2 H2 123.9 . . ?
B1 B2 H2 127.5 . . ?
Os2 B2 H2 127.8 . . ?
B2 B3 B6 105.5(12) . . ?
B2 B3 B4 117.3(9) . . ?
B6 B3 B4 57.1(8) . . ?
B2 B3 B7 52.7(9) . . ?
B6 B3 B7 54.5(8) . . ?
B4 B3 B7 95.4(8) . . ?
B2 B3 Os2 63.7(6) . . ?
B6 B3 Os2 104.8(7) . . ?
B4 B3 Os2 65.1(6) . . ?
B7 B3 Os2 90.9(8) . . ?
B2 B3 H3 117.9 . . ?
B6 B3 H3 124.5 . . ?
B4 B3 H3 119.9 . . ?
B7 B3 H3 137.2 . . ?
Os2 B3 H3 124.3 . . ?
B6 B4 B3 60.4(9) . . ?
B6 B4 B5 122.2(10) . . ?
B3 B4 B5 126.0(9) . . ?
B6 B4 Os2 108.8(10) . . ?
B3 B4 Os2 67.7(6) . . ?
B5 B4 Os2 61.1(6) . . ?
B6 B4 Os1 62.8(7) . . ?
B3 B4 Os1 96.0(8) . . ?
B5 B4 Os1 59.4(5) . . ?
Os2 B4 Os1 78.9(4) . . ?
B6 B4 H4 114.6 . . ?
B3 B4 H4 116.7 . . ?
B5 B4 H4 109.3 . . ?
Os2 B4 H4 131.2 . . ?
Os1 B4 H4 141.3 . . ?
B4 B5 Os1 71.5(7) . . ?
B4 B5 Os2 69.2(7) . . ?
Os1 B5 Os2 87.1(5) . . ?
B4 B5 H5 134.0 . . ?
Os1 B5 H5 134.0 . . ?
Os2 B5 H5 134.0 . . ?
B4 B6 B7 110.2(11) . . ?
B4 B6 B3 62.5(10) . . ?
B7 B6 B3 70.4(10) . . ?
B4 B6 Os1 72.0(7) . . ?
B7 B6 Os1 71.6(8) . . ?
B3 B6 Os1 102.6(8) . . ?
B4 B6 H6 126.6 . . ?
B7 B6 H6 123.1 . . ?
B3 B6 H6 131.4 . . ?
Os1 B6 H6 126.0 . . ?
B2 B7 B6 108.7(12) . . ?
B2 B7 B1 58.6(9) . . ?
B6 B7 B1 112.9(10) . . ?
B2 B7 B3 55.4(8) . . ?
B6 B7 B3 55.2(9) . . ?
B1 B7 B3 93.6(8) . . ?
B2 B7 Os1 104.2(9) . . ?
B6 B7 Os1 62.1(6) . . ?
B1 B7 Os1 60.2(6) . . ?
B3 B7 Os1 89.7(7) . . ?
B2 B7 H7 122.1 . . ?
B6 B7 H7 117.6 . . ?
B1 B7 H7 123.1 . . ?
B3 B7 H7 136.6 . . ?
Os1 B7 H7 127.0 . . ?
C2 C1 C5 107.9(8) . . ?
C2 C1 C7 126.5(8) . . ?
C5 C1 C7 125.1(9) . . ?
C2 C1 Os1 70.8(5) . . ?
C5 C1 Os1 72.6(4) . . ?
C7 C1 Os1 128.3(6) . . ?
C1 C2 C3 108.2(7) . . ?
C1 C2 C8 125.9(8) . . ?
C3 C2 C8 125.6(8) . . ?
C1 C2 Os1 72.6(5) . . ?
C3 C2 Os1 71.8(5) . . ?
C8 C2 Os1 126.1(6) . . ?
C2 C3 C4 108.2(7) . . ?
C2 C3 C9 125.5(8) . . ?
C4 C3 C9 126.0(9) . . ?
C2 C3 Os1 71.2(5) . . ?
C4 C3 Os1 73.1(5) . . ?
C9 C3 Os1 125.9(6) . . ?
C5 C4 C3 107.7(7) . . ?
C5 C4 C10 126.0(9) . . ?
C3 C4 C10 125.9(8) . . ?
C5 C4 Os1 72.0(5) . . ?
C3 C4 Os1 70.2(5) . . ?
C10 C4 Os1 129.0(6) . . ?
C4 C5 C1 108.0(8) . . ?
C4 C5 C6 125.4(8) . . ?
C1 C5 C6 126.2(8) . . ?
C4 C5 Os1 71.8(5) . . ?
C1 C5 Os1 70.6(4) . . ?
C6 C5 Os1 128.9(6) . . ?
C5 C6 H6A 109.5 . . ?
C5 C6 H6B 109.5 . . ?
H6A C6 H6B 109.5 . . ?
C5 C6 H6C 109.5 . . ?
H6A C6 H6C 109.5 . . ?
H6B C6 H6C 109.5 . . ?
C1 C7 H7A 109.5 . . ?
C1 C7 H7B 109.5 . . ?
H7A C7 H7B 109.5 . . ?
C1 C7 H7C 109.5 . . ?
H7A C7 H7C 109.5 . . ?
H7B C7 H7C 109.5 . . ?
C2 C8 H8A 109.5 . . ?
C2 C8 H8B 109.5 . . ?
H8A C8 H8B 109.5 . . ?
C2 C8 H8C 109.5 . . ?
H8A C8 H8C 109.5 . . ?
H8B C8 H8C 109.5 . . ?
C3 C9 H9A 109.5 . . ?
C3 C9 H9B 109.5 . . ?
H9A C9 H9B 109.5 . . ?
C3 C9 H9C 109.5 . . ?
H9A C9 H9C 109.5 . . ?
H9B C9 H9C 109.5 . . ?
C4 C10 H10A 109.5 . . ?
C4 C10 H10B 109.5 . . ?
H10A C10 H10B 109.5 . . ?
C4 C10 H10C 109.5 . . ?
H10A C10 H10C 109.5 . . ?
H10B C10 H10C 109.5 . . ?
C12 C11 C15 108.1(10) . . ?
C12 C11 C17 127.7(12) . . ?
C15 C11 C17 124.0(12) . . ?
C12 C11 Os2 70.5(5) . . ?
C15 C11 Os2 72.4(6) . . ?
C17 C11 Os2 126.3(7) . . ?
C11 C12 C13 108.7(10) . . ?
C11 C12 C18 126.6(14) . . ?
C13 C12 C18 124.3(14) . . ?
C11 C12 Os2 73.5(6) . . ?
C13 C12 Os2 71.0(6) . . ?
C18 C12 Os2 126.7(8) . . ?
C12 C13 C14 107.9(11) . . ?
C12 C13 C19 125.9(15) . . ?
C14 C13 C19 125.9(14) . . ?
C12 C13 Os2 72.1(6) . . ?
C14 C13 Os2 72.9(6) . . ?
C19 C13 Os2 125.3(8) . . ?
C13 C14 C15 106.8(10) . . ?
C13 C14 C20 126.5(13) . . ?
C15 C14 C20 126.4(13) . . ?
C13 C14 Os2 70.3(6) . . ?
C15 C14 Os2 72.7(5) . . ?
C20 C14 Os2 127.0(8) . . ?
C11 C15 C14 108.5(10) . . ?
C11 C15 C16 124.6(11) . . ?
C14 C15 C16 126.4(11) . . ?
C11 C15 Os2 71.8(6) . . ?
C14 C15 Os2 70.7(6) . . ?
C16 C15 Os2 129.3(7) . . ?
C15 C16 H16A 109.5 . . ?
C15 C16 H16B 109.5 . . ?
H16A C16 H16B 109.5 . . ?
C15 C16 H16C 109.5 . . ?
H16A C16 H16C 109.5 . . ?
H16B C16 H16C 109.5 . . ?
C11 C17 H17A 109.5 . . ?
C11 C17 H17B 109.5 . . ?
H17A C17 H17B 109.5 . . ?
C11 C17 H17C 109.5 . . ?
H17A C17 H17C 109.5 . . ?
H17B C17 H17C 109.5 . . ?
C12 C18 H18A 109.5 . . ?
C12 C18 H18B 109.5 . . ?
H18A C18 H18B 109.5 . . ?
C12 C18 H18C 109.5 . . ?
H18A C18 H18C 109.5 . . ?
H18B C18 H18C 109.5 . . ?
C13 C19 H19A 109.5 . . ?
C13 C19 H19B 109.5 . . ?
H19A C19 H19B 109.5 . . ?
C13 C19 H19C 109.5 . . ?
H19A C19 H19C 109.5 . . ?
H19B C19 H19C 109.5 . . ?
C14 C20 H20A 109.5 . . ?
C14 C20 H20B 109.5 . . ?
H20A C20 H20B 109.5 . . ?
C14 C20 H20C 109.5 . . ?
H20A C20 H20C 109.5 . . ?
H20B C20 H20C 109.5 . . ?
B5 Os1 B1 93.2(5) . . ?
B5 Os1 B6 94.2(6) . . ?
B1 Os1 B6 90.5(6) . . ?
B5 Os1 B4 49.0(6) . . ?
B1 Os1 B4 92.2(5) . . ?
B6 Os1 B4 45.2(6) . . ?
B5 Os1 C2 124.5(4) . . ?
B1 Os1 C2 139.8(4) . . ?
B6 Os1 C2 99.3(5) . . ?
B4 Os1 C2 122.1(4) . . ?
B5 Os1 B7 114.3(5) . . ?
B1 Os1 B7 50.2(6) . . ?
B6 Os1 B7 46.3(7) . . ?
B4 Os1 B7 76.4(6) . . ?
C2 Os1 B7 113.7(5) . . ?
B5 Os1 C3 148.1(5) . . ?
B1 Os1 C3 103.4(4) . . ?
B6 Os1 C3 112.5(5) . . ?
B4 Os1 C3 153.5(4) . . ?
C2 Os1 C3 37.0(3) . . ?
B7 Os1 C3 97.2(5) . . ?
B5 Os1 C1 90.8(4) . . ?
B1 Os1 C1 149.4(4) . . ?
B6 Os1 C1 119.5(5) . . ?
B4 Os1 C1 113.0(5) . . ?
C2 Os1 C1 36.6(3) . . ?
B7 Os1 C1 150.0(5) . . ?
C3 Os1 C1 61.3(3) . . ?
B5 Os1 C4 117.7(5) . . ?
B1 Os1 C4 90.5(4) . . ?
B6 Os1 C4 147.9(5) . . ?
B4 Os1 C4 166.6(5) . . ?
C2 Os1 C4 61.4(3) . . ?
B7 Os1 C4 115.0(5) . . ?
C3 Os1 C4 36.7(3) . . ?
C1 Os1 C4 61.1(3) . . ?
B5 Os1 C5 87.6(5) . . ?
B1 Os1 C5 113.0(4) . . ?
B6 Os1 C5 156.3(5) . . ?
B4 Os1 C5 131.8(5) . . ?
C2 Os1 C5 61.2(3) . . ?
B7 Os1 C5 151.0(6) . . ?
C3 Os1 C5 60.9(3) . . ?
C1 Os1 C5 36.8(3) . . ?
C4 Os1 C5 36.2(3) . . ?
B5 Os1 Os2 46.6(3) . . ?
B1 Os1 Os2 50.4(3) . . ?
B6 Os1 Os2 78.3(5) . . ?
B4 Os1 Os2 49.7(3) . . ?
C2 Os1 Os2 169.9(2) . . ?
B7 Os1 Os2 71.9(4) . . ?
C3 Os1 Os2 152.9(2) . . ?
C1 Os1 Os2 136.6(3) . . ?
C4 Os1 Os2 125.1(2) . . ?
C5 Os1 Os2 118.4(2) . . ?
B5 Os2 B2 121.2(5) . . ?
B5 Os2 B4 49.8(5) . . ?
B2 Os2 B4 87.2(6) . . ?
B5 Os2 B1 90.1(4) . . ?
B2 Os2 B1 47.1(5) . . ?
B4 Os2 B1 91.1(5) . . ?
B5 Os2 B3 95.4(5) . . ?
B2 Os2 B3 46.4(6) . . ?
B4 Os2 B3 47.2(6) . . ?
B1 Os2 B3 78.5(6) . . ?
B5 Os2 C13 121.2(5) . . ?
B2 Os2 C13 112.4(6) . . ?
B4 Os2 C13 115.5(5) . . ?
B1 Os2 C13 147.4(5) . . ?
B3 Os2 C13 105.2(5) . . ?
B5 Os2 C12 146.9(5) . . ?
B2 Os2 C12 91.4(5) . . ?
B4 Os2 C12 147.7(5) . . ?
B1 Os2 C12 111.2(5) . . ?
B3 Os2 C12 113.0(5) . . ?
C13 Os2 C12 36.9(4) . . ?
B5 Os2 C14 88.2(5) . . ?
B2 Os2 C14 149.1(5) . . ?
B4 Os2 C14 108.1(5) . . ?
B1 Os2 C14 152.8(5) . . ?
B3 Os2 C14 128.6(6) . . ?
C13 Os2 C14 36.9(4) . . ?
C12 Os2 C14 61.2(4) . . ?
B5 Os2 C11 119.6(5) . . ?
B2 Os2 C11 106.0(6) . . ?
B4 Os2 C11 166.7(5) . . ?
B1 Os2 C11 97.1(4) . . ?
B3 Os2 C11 144.9(5) . . ?
C13 Os2 C11 60.9(4) . . ?
C12 Os2 C11 35.9(4) . . ?
C14 Os2 C11 60.8(4) . . ?
B5 Os2 C15 88.2(5) . . ?
B2 Os2 C15 141.5(6) . . ?
B4 Os2 C15 130.9(5) . . ?
B1 Os2 C15 116.3(5) . . ?
B3 Os2 C15 164.8(5) . . ?
C13 Os2 C15 60.8(4) . . ?
C12 Os2 C15 60.0(4) . . ?
C14 Os2 C15 36.5(4) . . ?
C11 Os2 C15 35.8(4) . . ?
B5 Os2 Os1 46.3(3) . . ?
B2 Os2 Os1 76.6(4) . . ?
B4 Os2 Os1 51.5(4) . . ?
B1 Os2 Os1 47.3(3) . . ?
B3 Os2 Os1 71.8(3) . . ?
C13 Os2 Os1 165.1(4) . . ?
C12 Os2 Os1 157.9(4) . . ?
C14 Os2 Os1 134.0(3) . . ?
C11 Os2 Os1 129.8(3) . . ?
C15 Os2 Os1 120.1(3) . . ?

loop_
_geom_bond_atom_site_label_1
_geom_bond_atom_site_label_2
_geom_bond_distance
_geom_bond_site_symmetry_2
_geom_bond_publ_flag
B1 B2 1.72(2) . ?
B1 B7 1.84(2) . ?
B1 Os1 2.081(12) . ?
B1 Os2 2.180(11) . ?
B1 H1 1.1000 . ?
B2 B7 1.66(2) . ?
B2 B3 1.71(2) . ?
B2 Os2 2.121(15) . ?
B2 H2 1.1000 . ?
B3 B6 1.73(2) . ?
B3 B4 1.76(2) . ?
B3 B7 1.98(2) . ?
B3 Os2 2.222(12) . ?
B3 H3 1.1000 . ?
B4 B6 1.67(2) . ?
B4 B5 1.78(2) . ?
B4 Os2 2.179(13) . ?
B4 Os1 2.236(14) . ?
B4 H4 1.1000 . ?
B5 Os1 2.030(11) . ?
B5 Os2 2.040(12) . ?
B5 H5 0.9800 . ?
B6 B7 1.71(2) . ?
B6 Os1 2.091(13) . ?
B6 H6 1.1000 . ?
B7 Os1 2.246(13) . ?
B7 H7 1.1000 . ?
C1 C2 1.414(12) . ?
C1 C5 1.436(10) . ?
C1 C7 1.492(12) . ?
C1 Os1 2.261(7) . ?
C2 C3 1.424(12) . ?
C2 C8 1.511(12) . ?
C2 Os1 2.239(8) . ?
C3 C4 1.428(12) . ?
C3 C9 1.508(12) . ?
C3 Os1 2.248(8) . ?
C4 C5 1.421(12) . ?
C4 C10 1.487(12) . ?
C4 Os1 2.286(9) . ?
C5 C6 1.486(12) . ?
C5 Os1 2.289(7) . ?
C6 H6A 0.9600 . ?
C6 H6B 0.9600 . ?
C6 H6C 0.9600 . ?
C7 H7A 0.9600 . ?
C7 H7B 0.9600 . ?
C7 H7C 0.9600 . ?
C8 H8A 0.9600 . ?
C8 H8B 0.9600 . ?
C8 H8C 0.9600 . ?
C9 H9A 0.9600 . ?
C9 H9B 0.9600 . ?
C9 H9C 0.9600 . ?
C10 H10A 0.9600 . ?
C10 H10B 0.9600 . ?
C10 H10C 0.9600 . ?
C11 C12 1.394(16) . ?
C11 C15 1.403(14) . ?
C11 C17 1.499(14) . ?
C11 Os2 2.278(9) . ?
C12 C13 1.414(15) . ?
C12 C18 1.517(16) . ?
C12 Os2 2.239(9) . ?
C13 C14 1.418(16) . ?
C13 C19 1.502(15) . ?
C13 Os2 2.226(10) . ?
C14 C15 1.425(15) . ?
C14 C20 1.494(14) . ?
C14 Os2 2.260(9) . ?
C15 C16 1.507(14) . ?
C15 Os2 2.286(9) . ?
C16 H16A 0.9600 . ?
C16 H16B 0.9600 . ?
C16 H16C 0.9600 . ?
C17 H17A 0.9600 . ?
C17 H17B 0.9600 . ?
C17 H17C 0.9600 . ?
C18 H18A 0.9600 . ?
C18 H18B 0.9600 . ?
C18 H18C 0.9600 . ?
C19 H19A 0.9600 . ?
C19 H19B 0.9600 . ?
C19 H19C 0.9600 . ?
C20 H20A 0.9600 . ?
C20 H20B 0.9600 . ?
C20 H20C 0.9600 . ?
Os1 Os2 2.8051(5) . ?

loop_
_geom_torsion_atom_site_label_1
_geom_torsion_atom_site_label_2
_geom_torsion_atom_site_label_3
_geom_torsion_atom_site_label_4
_geom_torsion
_geom_torsion_site_symmetry_1
_geom_torsion_site_symmetry_2
_geom_torsion_site_symmetry_3
_geom_torsion_site_symmetry_4
_geom_torsion_publ_flag
Os1 B1 B2 B7 -46.6(9) . . . . ?
Os2 B1 B2 B7 -118.0(9) . . . . ?
B7 B1 B2 B3 59.6(11) . . . . ?
Os1 B1 B2 B3 13.0(12) . . . . ?
Os2 B1 B2 B3 -58.4(8) . . . . ?
B7 B1 B2 Os2 118.0(9) . . . . ?
Os1 B1 B2 Os2 71.4(6) . . . . ?
B7 B2 B3 B6 14.3(11) . . . . ?
B1 B2 B3 B6 -41.7(13) . . . . ?
Os2 B2 B3 B6 -99.1(9) . . . . ?
B7 B2 B3 B4 75.0(12) . . . . ?
B1 B2 B3 B4 18.9(16) . . . . ?
Os2 B2 B3 B4 -38.5(10) . . . . ?
B1 B2 B3 B7 -56.1(9) . . . . ?
Os2 B2 B3 B7 -113.5(8) . . . . ?
B7 B2 B3 Os2 113.5(8) . . . . ?
B1 B2 B3 Os2 57.4(8) . . . . ?
B2 B3 B4 B6 -91.4(13) . . . . ?
B7 B3 B4 B6 -40.9(9) . . . . ?
Os2 B3 B4 B6 -129.3(9) . . . . ?
B2 B3 B4 B5 18.8(19) . . . . ?
B6 B3 B4 B5 110.2(14) . . . . ?
B7 B3 B4 B5 69.3(14) . . . . ?
Os2 B3 B4 B5 -19.2(11) . . . . ?
B2 B3 B4 Os2 38.0(10) . . . . ?
B6 B3 B4 Os2 129.3(9) . . . . ?
B7 B3 B4 Os2 88.4(8) . . . . ?
B2 B3 B4 Os1 -37.4(12) . . . . ?
B6 B3 B4 Os1 54.0(8) . . . . ?
B7 B3 B4 Os1 13.1(9) . . . . ?
Os2 B3 B4 Os1 -75.4(4) . . . . ?
B6 B4 B5 Os1 0.9(12) . . . . ?
B3 B4 B5 Os1 -73.8(12) . . . . ?
Os2 B4 B5 Os1 -94.0(4) . . . . ?
B6 B4 B5 Os2 95.0(13) . . . . ?
B3 B4 B5 Os2 20.3(11) . . . . ?
Os1 B4 B5 Os2 94.0(4) . . . . ?
B3 B4 B6 B7 53.5(11) . . . . ?
B5 B4 B6 B7 -62.7(16) . . . . ?
Os2 B4 B6 B7 4.4(13) . . . . ?
Os1 B4 B6 B7 -61.8(9) . . . . ?
B5 B4 B6 B3 -116.2(12) . . . . ?
Os2 B4 B6 B3 -49.1(8) . . . . ?
Os1 B4 B6 B3 -115.3(8) . . . . ?
B3 B4 B6 Os1 115.3(8) . . . . ?
B5 B4 B6 Os1 -0.9(11) . . . . ?
Os2 B4 B6 Os1 66.2(7) . . . . ?
B2 B3 B6 B4 112.8(10) . . . . ?
B7 B3 B6 B4 126.8(10) . . . . ?
Os2 B3 B6 B4 46.5(9) . . . . ?
B2 B3 B6 B7 -14.0(11) . . . . ?
B4 B3 B6 B7 -126.8(10) . . . . ?
Os2 B3 B6 B7 -80.3(10) . . . . ?
B2 B3 B6 Os1 51.0(12) . . . . ?
B4 B3 B6 Os1 -61.8(8) . . . . ?
B7 B3 B6 Os1 65.0(8) . . . . ?
Os2 B3 B6 Os1 -15.3(12) . . . . ?
B3 B2 B7 B6 -14.7(11) . . . . ?
B1 B2 B7 B6 105.9(11) . . . . ?
Os2 B2 B7 B6 48.1(14) . . . . ?
B3 B2 B7 B1 -120.7(9) . . . . ?
Os2 B2 B7 B1 -57.9(8) . . . . ?
B1 B2 B7 B3 120.7(9) . . . . ?
Os2 B2 B7 B3 62.8(8) . . . . ?
B3 B2 B7 Os1 -79.6(10) . . . . ?
B1 B2 B7 Os1 41.1(9) . . . . ?
Os2 B2 B7 Os1 -16.8(12) . . . . ?
B4 B6 B7 B2 -34.4(16) . . . . ?
B3 B6 B7 B2 14.8(11) . . . . ?
Os1 B6 B7 B2 -96.5(11) . . . . ?
B4 B6 B7 B1 28.6(15) . . . . ?
B3 B6 B7 B1 77.7(10) . . . . ?
Os1 B6 B7 B1 -33.5(9) . . . . ?
B4 B6 B7 B3 -49.2(10) . . . . ?
Os1 B6 B7 B3 -111.2(7) . . . . ?
B4 B6 B7 Os1 62.0(9) . . . . ?
B3 B6 B7 Os1 111.2(7) . . . . ?
Os1 B1 B7 B2 132.8(9) . . . . ?
Os2 B1 B7 B2 53.3(8) . . . . ?
B2 B1 B7 B6 -98.6(13) . . . . ?
Os1 B1 B7 B6 34.1(9) . . . . ?
Os2 B1 B7 B6 -45.3(11) . . . . ?
B2 B1 B7 B3 -45.2(8) . . . . ?
Os1 B1 B7 B3 87.6(7) . . . . ?
Os2 B1 B7 B3 8.2(8) . . . . ?
B2 B1 B7 Os1 -132.8(9) . . . . ?
Os2 B1 B7 Os1 -79.4(4) . . . . ?
C5 C1 C2 C3 -0.2(9) . . . . ?
C7 C1 C2 C3 -172.6(8) . . . . ?
Os1 C1 C2 C3 63.4(6) . . . . ?
C5 C1 C2 C8 174.0(8) . . . . ?
C7 C1 C2 C8 1.6(14) . . . . ?
Os1 C1 C2 C8 -122.4(9) . . . . ?
C5 C1 C2 Os1 -63.6(5) . . . . ?
C7 C1 C2 Os1 124.0(9) . . . . ?
C1 C2 C3 C4 0.3(9) . . . . ?
C8 C2 C3 C4 -173.9(8) . . . . ?
Os1 C2 C3 C4 64.2(6) . . . . ?
C1 C2 C3 C9 174.9(8) . . . . ?
C8 C2 C3 C9 0.7(14) . . . . ?
Os1 C2 C3 C9 -121.2(9) . . . . ?
C1 C2 C3 Os1 -63.9(6) . . . . ?
C8 C2 C3 Os1 121.9(9) . . . . ?
C2 C3 C4 C5 -0.3(9) . . . . ?
C9 C3 C4 C5 -174.9(8) . . . . ?
Os1 C3 C4 C5 62.6(6) . . . . ?
C2 C3 C4 C10 172.7(8) . . . . ?
C9 C3 C4 C10 -1.9(14) . . . . ?
Os1 C3 C4 C10 -124.4(9) . . . . ?
C2 C3 C4 Os1 -62.9(6) . . . . ?
C9 C3 C4 Os1 122.5(9) . . . . ?
C3 C4 C5 C1 0.2(9) . . . . ?
C10 C4 C5 C1 -172.8(8) . . . . ?
Os1 C4 C5 C1 61.7(5) . . . . ?
C3 C4 C5 C6 173.3(8) . . . . ?
C10 C4 C5 C6 0.3(14) . . . . ?
Os1 C4 C5 C6 -125.2(8) . . . . ?
C3 C4 C5 Os1 -61.5(6) . . . . ?
C10 C4 C5 Os1 125.6(9) . . . . ?
C2 C1 C5 C4 0.0(9) . . . . ?
C7 C1 C5 C4 172.5(8) . . . . ?
Os1 C1 C5 C4 -62.5(6) . . . . ?
C2 C1 C5 C6 -173.1(8) . . . . ?
C7 C1 C5 C6 -0.5(14) . . . . ?
Os1 C1 C5 C6 124.5(9) . . . . ?
C2 C1 C5 Os1 62.4(5) . . . . ?
C7 C1 C5 Os1 -125.0(9) . . . . ?
C15 C11 C12 C13 -0.3(11) . . . . ?
C17 C11 C12 C13 -175.9(10) . . . . ?
Os2 C11 C12 C13 62.7(7) . . . . ?
C15 C11 C12 C18 173.1(10) . . . . ?
C17 C11 C12 C18 -2.5(18) . . . . ?
Os2 C11 C12 C18 -123.8(11) . . . . ?
C15 C11 C12 Os2 -63.1(7) . . . . ?
C17 C11 C12 Os2 121.3(10) . . . . ?
C11 C12 C13 C14 0.2(12) . . . . ?
C18 C12 C13 C14 -173.4(10) . . . . ?
Os2 C12 C13 C14 64.6(7) . . . . ?
C11 C12 C13 C19 174.6(11) . . . . ?
C18 C12 C13 C19 1.0(18) . . . . ?
Os2 C12 C13 C19 -121.1(12) . . . . ?
C11 C12 C13 Os2 -64.4(7) . . . . ?
C18 C12 C13 Os2 122.0(11) . . . . ?
C12 C13 C14 C15 0.0(12) . . . . ?
C19 C13 C14 C15 -174.4(11) . . . . ?
Os2 C13 C14 C15 64.0(7) . . . . ?
C12 C13 C14 C20 173.9(10) . . . . ?
C19 C13 C14 C20 -0.5(19) . . . . ?
Os2 C13 C14 C20 -122.0(11) . . . . ?
C12 C13 C14 Os2 -64.0(7) . . . . ?
C19 C13 C14 Os2 121.6(12) . . . . ?
C12 C11 C15 C14 0.3(11) . . . . ?
C17 C11 C15 C14 176.1(9) . . . . ?
Os2 C11 C15 C14 -61.5(7) . . . . ?
C12 C11 C15 C16 -172.5(9) . . . . ?
C17 C11 C15 C16 3.3(16) . . . . ?
Os2 C11 C15 C16 125.7(10) . . . . ?
C12 C11 C15 Os2 61.9(7) . . . . ?
C17 C11 C15 Os2 -122.3(10) . . . . ?
C13 C14 C15 C11 -0.2(11) . . . . ?
C20 C14 C15 C11 -174.1(10) . . . . ?
Os2 C14 C15 C11 62.2(7) . . . . ?
C13 C14 C15 C16 172.5(10) . . . . ?
C20 C14 C15 C16 -1.5(17) . . . . ?
Os2 C14 C15 C16 -125.2(10) . . . . ?
C13 C14 C15 Os2 -62.4(7) . . . . ?
C20 C14 C15 Os2 123.7(11) . . . . ?
